data_2010877
loop_
_publ_author_name
'Shishkina, S. V.'
'Shishkin, O. V.'
'Ukrainets, I. V.'
'Jaradat, N. A.'
'Gorokhova, O. V.'

_publ_section_title
4-Hydroxy-1-methyl-2-oxo-<i>N</i>-(4-oxo-2-propyl-3,4-dihydroquinazolin-3-yl)-1,2-dihydroquinoline-3-carboxamide
_journal_issue 4
_journal_name_full 'Acta Crystallographica Section C'
_journal_page_first e168
_journal_page_last e169
_journal_paper_doi 10.1107/S0108270100003887
_journal_volume 56
_journal_year 2000
_chemical_formula_moiety 'C22 H20 N4 O4'
_chemical_formula_sum 'C22 H20 N4 O4'
_chemical_formula_weight 404.42
_chemical_name_systematic
;
4-Hydroxy-1-methyl-2-oxo-1,2-dihydro-quinoline-3-carboxylic
acid(4-oxo-2-propyl-4H-quinazolin-3-yl)-amide
;
_space_group_IT_number 14
_symmetry_cell_setting monoclinic
_symmetry_space_group_name_Hall '-P 2ybc'
_symmetry_space_group_name_H-M 'P 1 21/c 1'
_audit_creation_method SHELXL-97
_cell_angle_alpha 90.00
_cell_angle_beta 105.95(3)
_cell_angle_gamma 90.00
_cell_formula_units_Z 4
_cell_length_a 12.474(3)
_cell_length_b 15.213(4)
_cell_length_c 10.684(3)
_cell_measurement_reflns_used 24
_cell_measurement_temperature 293(2)
_cell_measurement_theta_max 11
_cell_measurement_theta_min 10
_cell_volume 1949.4(9)
_computing_cell_refinement P3/PC
_computing_data_collection 'P3/PC (Siemens, 1989)'
_computing_data_reduction 'XDISK (Siemens, 1991)'
_computing_molecular_graphics SHELXL97
_computing_publication_material SHELXL97
_computing_structure_refinement 'SHELXL97 (Sheldrick, 1997)'
_computing_structure_solution 'SHELXS97 (Sheldrick, 1990)'
_diffrn_ambient_temperature 293(2)
_diffrn_measured_fraction_theta_full .926
_diffrn_measured_fraction_theta_max .926
_diffrn_measurement_device_type 'Siemens P3/PC'
_diffrn_measurement_method q/2q
_diffrn_radiation_monochromator graphite
_diffrn_radiation_source 'fine-focus sealed tube'
_diffrn_radiation_type MoK\a
_diffrn_radiation_wavelength .71073
_diffrn_reflns_av_R_equivalents .016
_diffrn_reflns_av_sigmaI/netI .0459
_diffrn_reflns_limit_h_max 16
_diffrn_reflns_limit_h_min -17
_diffrn_reflns_limit_k_max 0
_diffrn_reflns_limit_k_min -21
_diffrn_reflns_limit_l_max 15
_diffrn_reflns_limit_l_min 0
_diffrn_reflns_number 5749
_diffrn_reflns_theta_full 30.08
_diffrn_reflns_theta_max 30.08
_diffrn_reflns_theta_min 2.16
_diffrn_standards_decay_% 5
_diffrn_standards_interval_count 98
_diffrn_standards_number 2
_exptl_absorpt_coefficient_mu .097
_exptl_absorpt_correction_T_max .9903
_exptl_absorpt_correction_T_min .9621
_exptl_absorpt_correction_type none
_exptl_crystal_colour yellow
_exptl_crystal_density_diffrn 1.378
_exptl_crystal_density_method 'not measured'
_exptl_crystal_description needle
_exptl_crystal_F_000 848
_exptl_crystal_size_max .40
_exptl_crystal_size_mid .20
_exptl_crystal_size_min .10
_refine_diff_density_max .299
_refine_diff_density_min -.214
_refine_ls_extinction_method none
_refine_ls_goodness_of_fit_ref .955
_refine_ls_hydrogen_treatment mixed
_refine_ls_matrix_type full
_refine_ls_number_parameters 351
_refine_ls_number_reflns 5477
_refine_ls_number_restraints 0
_refine_ls_restrained_S_all .955
_refine_ls_R_factor_all .134
_refine_ls_R_factor_gt .064
_refine_ls_shift/su_max <0.001
_refine_ls_shift/su_mean .000
_refine_ls_structure_factor_coef Fsqd
_refine_ls_weighting_details 'w = 1/[\s^2^(Fo^2^)+(0.1328P)^2^] where P = (Fo^2^+2Fc^2^)/3'
_refine_ls_weighting_scheme calc
_refine_ls_wR_factor_ref .190
_reflns_number_gt 3031
_reflns_number_total 5477
_reflns_threshold_expression I>2\s(I)
_cod_data_source_file qb0196.cif
_cod_data_source_block I
_cod_depositor_comments
;
The following automatic conversions were performed:
'_symmetry_cell_setting' value 'Monoclinic' changed to 'monoclinic'
according to '/home/saulius/struct/CIF-dictionaries/cif_core.dic'
dictionary named 'cif_core.dic' version 2.4.1 from 2010-06-29.

Automatic conversion script
Id: cif_fix_enum 1527 2010-12-29 10:47:43Z saulius 

The following automatic conversions were performed:

'_symmetry_cell_setting' value 'Monoclinic' changed to 'monoclinic'
according to /home/saulius/struct/CIF-dictionaries/cif_core.dic
dictionary named 'cif_core.dic' version 2.4.1 from 2010-06-29.

Automatic conversion script
Id: cif_fix_values 1715 2011-07-08 13:25:40Z adriana 

The following automatic conversions were performed:

'_refine_ls_weighting_scheme' value 'calc w =
1/[\s^2^(Fo^2^)+(0.1328P)^2^] where P = (Fo^2^+2Fc^2^)/3' was changed
to 'calc'. New tag '_refine_ls_weighting_details' was created. The
value of the new tag was set to 'w = 1/[\s^2^(Fo^2^)+(0.1328P)^2^]
where P = (Fo^2^+2Fc^2^)/3'.

Automatic conversion script
Id: cif_fix_values 3143 2015-03-26 13:38:13Z robertas 
;
_cod_original_sg_symbol_H-M 'P 21/c'
_cod_database_code 2010877
_cod_database_fobs_code 2010877

loop_
_symmetry_equiv_pos_as_xyz
'x, y, z'
'-x, y+1/2, -z+1/2'
'-x, -y, -z'
'x, -y-1/2, z-1/2'

loop_
_atom_site_label
_atom_site_fract_x
_atom_site_fract_y
_atom_site_fract_z
_atom_site_U_iso_or_equiv
_atom_site_adp_type
_atom_site_calc_flag
_atom_site_refinement_flags
_atom_site_occupancy
_atom_site_disorder_assembly
_atom_site_disorder_group
_atom_site_type_symbol
N1 .35536(12) .23075(9) .73254(15) .0450(4) Uani d . 1 . . N
N2 .20889(12) .44261(9) .87749(16) .0440(4) Uani d . 1 . . N
H2N .1947(19) .3855(17) .889(2) .062(6) Uiso d . 1 . . H
N3 .15142(12) .51069(9) .91643(14) .0387(3) Uani d . 1 . . N
N4 -.01563(12) .59026(9) .87356(14) .0416(3) Uani d . 1 . . N
O1 .24143(12) .27785(8) .85092(16) .0562(4) Uani d . 1 . . O
O2 .43750(12) .48575(10) .66834(15) .0545(4) Uani d . 1 . . O
H2O .402(3) .517(2) .706(3) .095(10) Uiso d . 1 . . H
O3 .30127(11) .53882(8) .78486(13) .0479(3) Uani d . 1 . . O
O4 .30571(11) .54157(9) 1.08335(13) .0510(3) Uani d . 1 . . O
C1 .30670(14) .29704(10) .78559(18) .0404(4) Uani d . 1 . . C
C2 .33493(13) .38686(10) .76288(15) .0364(3) Uani d . 1 . . C
C3 .41016(14) .40450(11) .69226(17) .0403(4) Uani d . 1 . . C
C4 .46072(14) .33379(13) .64006(17) .0446(4) Uani d . 1 . . C
C5 .53652(17) .35068(18) .5670(2) .0574(5) Uani d . 1 . . C
H5 .556(2) .4064(18) .553(3) .069(7) Uiso d . 1 . . H
C6 .58119(19) .2822(2) .5140(2) .0692(7) Uani d . 1 . . C
H6 .6318(19) .2966(14) .461(2) .057(6) Uiso d . 1 . . H
C7 .5506(2) .1964(2) .5338(2) .0702(7) Uani d . 1 . . C
H7 .579(2) .148(2) .504(3) .084(8) Uiso d . 1 . . H
C8 .47812(19) .17822(17) .6060(2) .0599(6) Uani d . 1 . . C
H8 .460(2) .1178(19) .615(2) .063(6) Uiso d . 1 . . H
C9 .43096(13) .24762(12) .66070(17) .0446(4) Uani d . 1 . . C
C10 .28179(13) .46167(10) .80851(16) .0369(3) Uani d . 1 . . C
C11 .04287(14) .52801(10) .84441(16) .0374(4) Uani d . 1 . . C
C12 .03415(14) .64369(10) .97955(17) .0402(4) Uani d . 1 . . C
C13 -.02928(19) .71136(13) 1.0131(2) .0553(5) Uani d . 1 . . C
H13 -.104(2) .7183(15) .966(2) .056(6) Uiso d . 1 . . H
C14 .0170(2) .76502(15) 1.1176(2) .0662(6) Uani d . 1 . . C
H14 -.024(2) .812(2) 1.145(3) .089(9) Uiso d . 1 . . H
C15 .1285(2) .75555(14) 1.1877(2) .0648(6) Uani d . 1 . . C
H15 .161(2) .7964(18) 1.260(3) .076(7) Uiso d . 1 . . H
C16 .1923(2) .68963(13) 1.1571(2) .0519(5) Uani d . 1 . . C
H16 .264(2) .6842(16) 1.203(2) .064(7) Uiso d . 1 . . H
C17 .14486(14) .63285(10) 1.05313(16) .0392(4) Uani d . 1 . . C
C18 .21054(14) .56011(10) 1.02416(17) .0386(4) Uani d . 1 . . C
C19 .3245(2) .14056(13) .7555(3) .0654(6) Uani d . 1 . . C
H19A .262(3) .142(2) .800(4) .119(12) Uiso d . 1 . . H
H19B .386(3) .107(2) .796(3) .095(9) Uiso d . 1 . . H
H19C .303(3) .107(3) .669(4) .119(12) Uiso d . 1 . . H
C20 -.00446(17) .47018(12) .72914(19) .0456(4) Uani d . 1 . . C
H20A .0017(19) .4096(15) .759(2) .056(6) Uiso d . 1 . . H
H20B .043(2) .4740(16) .672(3) .068(7) Uiso d . 1 . . H
C21 -.12326(19) .49134(15) .6544(2) .0562(5) Uani d . 1 . . C
H21A -.172(2) .4820(17) .711(3) .073(7) Uiso d . 1 . . H
H21B -.134(2) .5524(16) .619(2) .063(6) Uiso d . 1 . . H
C22 -.1643(3) .4297(2) .5407(3) .0804(8) Uani d . 1 . . C
H22A -.244(4) .445(2) .485(4) .124(12) Uiso d . 1 . . H
H22B -.167(3) .365(3) .576(4) .125(13) Uiso d . 1 . . H
H22C -.118(3) .442(2) .482(4) .106(11) Uiso d . 1 . . H

loop_
_atom_site_aniso_label
_atom_site_aniso_U_11
_atom_site_aniso_U_22
_atom_site_aniso_U_33
_atom_site_aniso_U_12
_atom_site_aniso_U_13
_atom_site_aniso_U_23
N1 .0425(7) .0344(7) .0575(9) .0041(6) .0127(7) -.0086(6)
N2 .0464(8) .0296(7) .0641(9) .0038(6) .0289(7) -.0017(6)
N3 .0404(7) .0310(6) .0496(8) .0038(5) .0206(6) -.0030(6)
N4 .0415(7) .0374(7) .0489(8) .0039(6) .0174(6) .0004(6)
O1 .0572(8) .0354(6) .0882(10) -.0030(5) .0405(7) -.0026(6)
O2 .0561(8) .0490(8) .0684(9) -.0019(6) .0338(7) .0038(6)
O3 .0588(8) .0329(6) .0596(8) .0017(5) .0290(6) .0009(5)
O4 .0439(7) .0515(8) .0570(8) .0033(5) .0127(6) .0069(6)
C1 .0342(8) .0330(8) .0543(10) .0017(6) .0127(7) -.0052(7)
C2 .0350(8) .0339(7) .0421(8) .0022(6) .0136(6) -.0040(6)
C3 .0349(7) .0426(9) .0438(9) .0021(6) .0117(7) -.0031(7)
C4 .0355(8) .0549(10) .0437(9) .0090(7) .0114(7) -.0066(7)
C5 .0438(10) .0775(16) .0546(12) .0081(10) .0201(9) -.0038(10)
C6 .0508(12) .101(2) .0608(13) .0185(12) .0236(11) -.0128(12)
C7 .0583(13) .0899(18) .0602(13) .0347(12) .0125(11) -.0189(12)
C8 .0557(11) .0607(13) .0593(12) .0222(10) .0091(10) -.0125(10)
C9 .0358(8) .0516(10) .0433(9) .0121(7) .0055(7) -.0098(8)
C10 .0363(7) .0326(7) .0432(8) .0020(6) .0132(6) -.0023(6)
C11 .0409(8) .0344(8) .0412(8) .0005(6) .0184(7) .0041(6)
C12 .0484(9) .0295(7) .0488(9) .0019(6) .0234(8) .0015(7)
C13 .0576(12) .0428(10) .0711(13) .0100(8) .0274(11) -.0028(9)
C14 .0860(16) .0428(11) .0781(15) .0095(10) .0365(13) -.0119(10)
C15 .0915(16) .0443(11) .0632(13) -.0056(11) .0290(12) -.0175(10)
C16 .0637(13) .0447(10) .0493(10) -.0063(9) .0187(10) -.0038(8)
C17 .0482(9) .0318(7) .0432(9) -.0003(6) .0221(7) .0022(6)
C18 .0431(9) .0337(7) .0435(9) -.0014(6) .0195(7) .0048(6)
C19 .0638(14) .0325(9) .1001(19) .0013(9) .0229(14) -.0116(10)
C20 .0516(10) .0412(9) .0482(10) -.0023(8) .0209(8) -.0050(8)
C21 .0568(12) .0557(12) .0540(12) -.0012(9) .0114(10) .0031(9)
C22 .0816(19) .095(2) .0569(14) -.0180(16) .0057(14) -.0099(14)

loop_
_atom_type_symbol
_atom_type_description
_atom_type_scat_dispersion_real
_atom_type_scat_dispersion_imag
_atom_type_scat_source
C C .0033 .0016 'International Tables Vol C Tables 4.2.6.8 and 6.1.1.4'
H H .0000 .0000 'International Tables Vol C Tables 4.2.6.8 and 6.1.1.4'
N N .0061 .0033 'International Tables Vol C Tables 4.2.6.8 and 6.1.1.4'
O O .0106 .0060 'International Tables Vol C Tables 4.2.6.8 and 6.1.1.4'

loop_
_geom_angle_atom_site_label_1
_geom_angle_atom_site_label_2
_geom_angle_atom_site_label_3
_geom_angle
_geom_angle_publ_flag
C1 N1 C9 122.24(15) no
C1 N1 C19 116.83(17) no
C9 N1 C19 120.93(16) no
C10 N2 N3 118.99(14) no
C11 N3 N2 118.81(14) no
C11 N3 C18 124.52(13) no
N2 N3 C18 116.60(14) no
C11 N4 C12 118.09(15) no
O1 C1 N1 119.32(15) no
O1 C1 C2 122.83(15) no
N1 C1 C2 117.85(15) no
C3 C2 C1 120.49(14) no
C3 C2 C10 117.87(15) no
C1 C2 C10 121.59(14) no
O2 C3 C2 122.37(16) no
O2 C3 C4 117.40(16) no
C2 C3 C4 120.22(16) no
C9 C4 C5 120.53(18) no
C9 C4 C3 118.56(16) no
C5 C4 C3 120.89(19) no
C6 C5 C4 120.1(2) no
C5 C6 C7 119.2(2) no
C8 C7 C6 121.8(2) no
C7 C8 C9 119.9(2) no
N1 C9 C4 120.62(15) no
N1 C9 C8 120.83(19) no
C4 C9 C8 118.54(19) no
O3 C10 N2 120.95(14) no
O3 C10 C2 122.40(15) no
N2 C10 C2 116.66(14) no
N4 C11 N3 122.59(15) no
N4 C11 C20 120.72(16) no
N3 C11 C20 116.69(14) no
N4 C12 C17 122.59(14) no
N4 C12 C13 118.61(17) no
C17 C12 C13 118.79(16) no
C14 C13 C12 120.2(2) no
C13 C14 C15 120.6(2) no
C16 C15 C14 120.3(2) no
C15 C16 C17 119.4(2) no
C12 C17 C16 120.60(16) no
C12 C17 C18 119.69(15) no
C16 C17 C18 119.68(17) no
O4 C18 N3 121.39(15) no
O4 C18 C17 126.21(16) no
N3 C18 C17 112.40(14) no
C11 C20 C21 114.64(16) no
C22 C21 C20 111.0(2) no

loop_
_geom_bond_atom_site_label_1
_geom_bond_atom_site_label_2
_geom_bond_site_symmetry_1
_geom_bond_distance
_geom_bond_publ_flag
N1 C1 . 1.377(2) no
N1 C9 . 1.394(2) no
N1 C19 . 1.464(3) no
N2 C10 . 1.350(2) no
N2 N3 . 1.3869(19) no
N3 C11 . 1.386(2) no
N3 C18 . 1.403(2) no
N4 C11 . 1.285(2) no
N4 C12 . 1.394(2) no
O1 C1 . 1.244(2) yes
O2 C3 . 1.326(2) yes
O3 C10 . 1.2385(19) yes
O4 C18 . 1.215(2) no
C1 C2 . 1.448(2) yes
C2 C3 . 1.382(2) yes
C2 C10 . 1.466(2) no
C3 C4 . 1.435(2) yes
C4 C9 . 1.396(3) no
C4 C5 . 1.405(3) no
C5 C6 . 1.375(3) no
C6 C7 . 1.393(4) no
C7 C8 . 1.367(4) no
C8 C9 . 1.411(3) no
C11 C20 . 1.497(3) no
C12 C17 . 1.398(3) no
C12 C13 . 1.404(2) no
C13 C14 . 1.375(3) no
C14 C15 . 1.394(4) no
C15 C16 . 1.374(3) no
C16 C17 . 1.403(3) no
C17 C18 . 1.460(2) no
C20 C21 . 1.512(3) no
C21 C22 . 1.508(4) no

loop_
_geom_hbond_atom_site_label_D
_geom_hbond_atom_site_label_H
_geom_hbond_atom_site_label_A
_geom_hbond_distance_DH
_geom_hbond_distance_HA
_geom_hbond_distance_DA
_geom_hbond_angle_DHA
O2 H2O O3 .83(4) 1.72(4) 2.500(2) 155(3)
N2 H2N O1 .90(3) 1.82(3) 2.567(2) 139(2)

loop_
_geom_torsion_atom_site_label_1
_geom_torsion_atom_site_label_2
_geom_torsion_atom_site_label_3
_geom_torsion_atom_site_label_4
_geom_torsion
_geom_torsion_publ_flag
C10 N2 N3 C11 99.33(19) no
C10 N2 N3 C18 -77.8(2) no
C9 N1 C1 O1 -178.62(16) no
C19 N1 C1 O1 1.1(3) no
C9 N1 C1 C2 1.0(2) no
C19 N1 C1 C2 -179.28(18) no
O1 C1 C2 C3 178.35(17) no
N1 C1 C2 C3 -1.3(2) no
O1 C1 C2 C10 -4.3(3) no
N1 C1 C2 C10 176.06(15) no
C1 C2 C3 O2 179.40(16) no
C10 C2 C3 O2 2.0(2) no
C1 C2 C3 C4 .3(3) no
C10 C2 C3 C4 -177.11(15) no
O2 C3 C4 C9 -178.21(15) no
C2 C3 C4 C9 .9(3) no
O2 C3 C4 C5 .3(3) no
C2 C3 C4 C5 179.38(17) no
C9 C4 C5 C6 .7(3) no
C3 C4 C5 C6 -177.77(19) no
C4 C5 C6 C7 -.1(3) no
C5 C6 C7 C8 -.8(4) no
C6 C7 C8 C9 1.1(4) no
C1 N1 C9 C4 .2(2) no
C19 N1 C9 C4 -179.48(19) no
C1 N1 C9 C8 -179.06(17) no
C19 N1 C9 C8 1.2(3) no
C5 C4 C9 N1 -179.66(16) no
C3 C4 C9 N1 -1.2(2) no
C5 C4 C9 C8 -.4(3) no
C3 C4 C9 C8 178.10(17) no
C7 C8 C9 N1 178.79(18) no
C7 C8 C9 C4 -.5(3) no
N3 N2 C10 O3 3.2(3) no
N3 N2 C10 C2 -176.27(14) no
C3 C2 C10 O3 .7(2) no
C1 C2 C10 O3 -176.68(17) no
C3 C2 C10 N2 -179.85(16) no
C1 C2 C10 N2 2.8(2) no
C12 N4 C11 N3 2.0(2) no
C12 N4 C11 C20 -178.00(15) no
N2 N3 C11 N4 -179.50(15) no
C18 N3 C11 N4 -2.6(2) no
N2 N3 C11 C20 .5(2) no
C18 N3 C11 C20 177.41(15) no
C11 N4 C12 C17 1.0(2) no
C11 N4 C12 C13 -179.36(16) no
N4 C12 C13 C14 179.65(19) no
C17 C12 C13 C14 -.7(3) no
C12 C13 C14 C15 2.9(3) no
C13 C14 C15 C16 -3.1(3) no
C14 C15 C16 C17 1.2(3) no
N4 C12 C17 C16 178.39(16) no
C13 C12 C17 C16 -1.2(2) no
N4 C12 C17 C18 -3.6(2) no
C13 C12 C17 C18 176.83(16) no
C15 C16 C17 C12 1.0(3) no
C15 C16 C17 C18 -177.04(17) no
C11 N3 C18 O4 -179.98(15) no
N2 N3 C18 O4 -3.0(2) no
C11 N3 C18 C17 .0(2) no
N2 N3 C18 C17 176.97(13) no
C12 C17 C18 O4 -177.15(16) no
C16 C17 C18 O4 .9(3) no
C12 C17 C18 N3 2.8(2) no
C16 C17 C18 N3 -179.11(15) no
N4 C11 C20 C21 -.4(2) no
N3 C11 C20 C21 179.60(16) no
C11 C20 C21 C22 -179.71(19) no

loop_
_cod_related_entry_id
_cod_related_entry_database
_cod_related_entry_code
1 ChemSpider 17748523
